data_2022900
loop_
_publ_author_name
'Comboni, Davide'
'Poreba, Tomasz'
'Pagliaro, Francesco'
'Battiston, Tommaso'
'Lotti, Paolo'
'Gatta, Giacomo Diego'
'Garbarino, Gaston'
'Hanfland, Michael'

_publ_section_title
;
 Crystal structure of the high-P polymorph of Ca2B6O6(OH)10&#x00B7;2(H2O)
 (meyerhofferite)
;
_journal_coeditor_code DK5106
_journal_issue 6
_journal_name_full 'Acta Crystallographica Section B Structural Science, Crystal Engineering and Materials'
_journal_page_first 940
_journal_page_last 945
_journal_paper_doi 10.1107/S2052520621009768
_journal_volume 77
_journal_year 2021
_chemical_formula_structural 'Ca (B3 O3 (O H)5) (H2 O)'
_chemical_formula_sum 'B3 Ca H7 O9'
_chemical_formula_weight 223.6
_chemical_name_common meyerhofferite
_space_group_IT_number 2
_space_group_name_Hall '-P 1'
_space_group_name_H-M_alt 'P -1'
_symmetry_cell_setting triclinic
_symmetry_Int_Tables_number 2
_symmetry_space_group_name_Hall '-P 1'
_symmetry_space_group_name_H-M 'P -1'
_audit_creation_date 2021-04-028
_audit_creation_method
;
'Jana2006 Version : 14/01/2019'
;
_cell_angle_alpha 90.770(2)
_cell_angle_beta 101.940(10)
_cell_angle_gamma 86.747(8)
_cell_formula_units_Z 2
_cell_length_a 6.639(2)
_cell_length_b 8.3489(2)
_cell_length_c 6.4786(2)
_cell_measurement_pressure 101
_cell_measurement_reflns_used 767
_cell_measurement_temperature 293(1)
_cell_measurement_theta_max 19.0130
_cell_measurement_theta_min 2.3340
_cell_volume 350.76(11)
_computing_cell_refinement 'CrysAlisPro 1.171.39.46 (Rigaku OD, 2018)'
_computing_data_collection 'CrysAlisPro 1.171.39.46 (Rigaku OD, 2018)'
_computing_data_reduction 'CrysAlisPro 1.171.39.46 (Rigaku OD, 2018)'
_computing_structure_refinement 'Jana2006 (Petricek et al., 2014)'
_computing_structure_solution 'Olex2 (Dolomanov et al., 2009)'
_diffrn_ambient_pressure 101
_diffrn_ambient_temperature 293(1)
_diffrn_detector 'Eiger2 9M CdTe'
_diffrn_measured_fraction_theta_full 0.31
_diffrn_measured_fraction_theta_max 0.17
_diffrn_measurement_details
;
List of Runs (angles in degrees, time in seconds):
RUN    TYPE OF SCAN  START(DEG)   END(DEG)    # FRAMES    EXP(SEC)   OMEGA(DEG)  THETA(DEG)  KAPPA(DEG)   PHI(DEG) 
Run 1 Omega scan: (-32.000 - 32.000,128 frames, 0.200 sec, 0.500 deg) at th=0.000, ka=0.000,ph=0.000 (rot geo dd=199.206)
  1       OMEGA       -32.00000    32.00000         128      0.20000    n/a        -0.01874     0.00000     0.00000
;
_diffrn_measurement_device ID15b
_diffrn_measurement_device_type beamline
_diffrn_measurement_method 'omega scans'
_diffrn_orient_matrix_type 'CrysAlisPro convention (1999,Acta A55,543-557)'
_diffrn_orient_matrix_UB_11 -0.0631869000
_diffrn_orient_matrix_UB_12 0.0057189000
_diffrn_orient_matrix_UB_13 -0.0119038000
_diffrn_orient_matrix_UB_21 0.0041119000
_diffrn_orient_matrix_UB_22 0.0460895000
_diffrn_orient_matrix_UB_23 0.0228065000
_diffrn_orient_matrix_UB_31 -0.0000155000
_diffrn_orient_matrix_UB_32 0.0164392000
_diffrn_orient_matrix_UB_33 -0.0594617000
_diffrn_radiation_collimation '0.2 mm  double pinhole'
_diffrn_radiation_monochromator silicon
_diffrn_radiation_probe x-ray
_diffrn_radiation_type synchrotron
_diffrn_radiation_wavelength 0.41066
_diffrn_reflns_av_R_equivalents 0.0101
_diffrn_reflns_av_unetI/netI 0.0163
_diffrn_reflns_limit_h_max 3
_diffrn_reflns_limit_h_min -4
_diffrn_reflns_limit_k_max 12
_diffrn_reflns_limit_k_min -12
_diffrn_reflns_limit_l_max 9
_diffrn_reflns_limit_l_min -9
_diffrn_reflns_number 767
_diffrn_reflns_theta_full 9.86
_diffrn_reflns_theta_max 19.32
_diffrn_reflns_theta_min 2.34
_diffrn_source 'ESRF: Synchrotron radiation'
_diffrn_source_power '200 mA'
_diffrn_source_type 'undulator, IVU20c'
_diffrn_source_voltage 30keV
_diffrn_standards_decay_% 0.5(1)
_diffrn_standards_interval_count 15
_exptl_absorpt_coefficient_mu 0.210
_exptl_absorpt_correction_type none
_exptl_absorpt_process_details none
_exptl_crystal_colour colourless
_exptl_crystal_density_diffrn 2.1166
_exptl_crystal_description 'prismatic habit'
_exptl_crystal_F_000 214
_exptl_crystal_size_max 0.020
_exptl_crystal_size_mid 0.010
_exptl_crystal_size_min 0.010
_refine_diff_density_max 0.33
_refine_diff_density_min -0.22
_refine_ls_extinction_coef none
_refine_ls_extinction_method none
_refine_ls_goodness_of_fit_gt 4.21
_refine_ls_goodness_of_fit_ref 4.10
_refine_ls_hydrogen_treatment undef
_refine_ls_number_constraints 0
_refine_ls_number_parameters 53
_refine_ls_number_reflns 522
_refine_ls_number_restraints 0
_refine_ls_R_factor_all 0.0511
_refine_ls_R_factor_gt 0.0497
_refine_ls_shift/su_max 0.0084
_refine_ls_shift/su_mean 0.0022
_refine_ls_structure_factor_coef F
_refine_ls_weighting_details w=1/(\s^2^(F)+0.0001F^2^)
_refine_ls_weighting_scheme sigma
_refine_ls_wR_factor_gt 0.0671
_refine_ls_wR_factor_ref 0.0675
_reflns_number_gt 493
_reflns_number_total 522
_reflns_threshold_expression I>3\s(I)
_cod_data_source_file dk5106sup1.cif
_cod_data_source_block I_0.0001GPa
_cod_depositor_comments
;
The following automatic conversions were performed:

data item '_diffrn_radiation_probe' value 'X-ray' was changed to
'x-ray' in accordance with the
/home/data/users/saulius/crontab/automatic-downloads/rss-feeds/IUCr/lib/dictionaries/cif_core.dic
dictionary named 'cif_core.dic' version 2.4.2 last updated on
2011-04-26.

Automatic conversion script
Id: cif_fix_values 8170 2020-07-09 18:12:32Z antanas 
;
_cod_original_formula_sum 'H7 B3 Ca1 O9'
_cod_database_code 2022900

loop_
_space_group_symop_id
_space_group_symop_operation_xyz
1 x,y,z
2 -x,-y,-z

loop_
_atom_site_label
_atom_site_type_symbol
_atom_site_fract_x
_atom_site_fract_y
_atom_site_fract_z
_atom_site_adp_type
_atom_site_U_iso_or_equiv
_atom_site_site_symmetry_multiplicity
_atom_site_occupancy
_atom_site_calc_flag
_atom_site_refinement_flags
_atom_site_disorder_assembly
_atom_site_disorder_group
Ca Ca 0.0115(4) 0.37607(9) 0.24452(14) Uiso 0.0143(3) 2 1 d . . .
B1 B 0.311(3) 0.7984(5) 0.4840(9) Uiso 0.0153(9) 2 1 d . . .
B2 B 0.278(3) 0.6341(6) 0.1633(9) Uiso 0.0156(10) 2 1 d . . .
B3 B 0.042(2) 0.2644(5) 0.6997(8) Uiso 0.0151(9) 2 1 d . . .
O1 O 0.4062(17) 0.7351(4) 0.3282(6) Uiso 0.0200(7) 2 1 d . . .
O2 O 0.4294(16) 0.8873(4) 0.6479(6) Uiso 0.0195(7) 2 1 d . . .
O3 O 0.1144(16) 0.7781(4) 0.4910(6) Uiso 0.0171(7) 2 1 d . . .
O4 O 0.3346(16) 0.4609(4) 0.2050(5) Uiso 0.0201(7) 2 1 d . . .
O5 O 0.0595(19) 0.6517(4) 0.1479(6) Uiso 0.0159(7) 2 1 d . . .
O6 O 0.1744(16) 0.3795(4) 0.6199(5) Uiso 0.0164(6) 2 1 d . . .
O7 O 0.1520(16) 0.1061(4) 0.2114(5) Uiso 0.0199(7) 2 1 d . . .
O8 O 0.1546(17) 0.1222(4) 0.7978(6) Uiso 0.0196(7) 2 1 d . . .
O9 O 0.3295(17) 0.6713(4) 0.9567(5) Uiso 0.0180(7) 2 1 d . . .

loop_
_atom_site_aniso_label
_atom_site_aniso_type_symbol
_atom_site_aniso_U_11
_atom_site_aniso_U_22
_atom_site_aniso_U_33
_atom_site_aniso_U_12
_atom_site_aniso_U_13
_atom_site_aniso_U_23
? ? ? ? ? ? ? ?

loop_
_atom_type_symbol
_atom_type_scat_dispersion_real
_atom_type_scat_dispersion_imag
_atom_type_scat_source
B -0.0004 0.0002 'International Tables Vol C tables 4.2.6.8 and 6.1.1.1'
Ca 0.0949 0.1047 'International Tables Vol C tables 4.2.6.8 and 6.1.1.1'
O 0.0018 0.0018 'International Tables Vol C tables 4.2.6.8 and 6.1.1.1'

loop_
_exptl_crystal_face_index_h
_exptl_crystal_face_index_k
_exptl_crystal_face_index_l
_exptl_crystal_face_perp_dist
? ? ? ?

loop_
_geom_angle_atom_site_label_1
_geom_angle_atom_site_label_2
_geom_angle_atom_site_label_3
_geom_angle_site_symmetry_1
_geom_angle_site_symmetry_2
_geom_angle_site_symmetry_3
_geom_angle
_geom_angle_publ_flag
B2 Ca B2 . . 2_565 100.6(3) ?
B2 Ca O3 . . 2_566 147.01(18) ?
B2 Ca O4 . . . 29.5(3) ?
B2 Ca O5 . . . 28.5(4) ?
B2 Ca O5 . . 2_565 83.3(2) ?
B2 Ca O6 . . . 90.1(2) ?
B2 Ca O6 . . 2_566 79.9(3) ?
B2 Ca O7 . . . 114.9(4) ?
B2 Ca O9 . . 2_566 125.8(2) ?
B2 Ca O3 2_565 . 2_566 110.1(3) ?
B2 Ca O4 2_565 . . 111.2(3) ?
B2 Ca O5 2_565 . . 85.2(2) ?
B2 Ca O5 2_565 . 2_565 29.2(4) ?
B2 Ca O6 2_565 . . 165.6(4) ?
B2 Ca O6 2_565 . 2_566 94.5(3) ?
B2 Ca O7 2_565 . . 93.6(2) ?
B2 Ca O9 2_565 . 2_566 30.4(4) ?
O3 Ca O4 2_566 . . 135.7(2) ?
O3 Ca O5 2_566 . . 141.5(2) ?
O3 Ca O5 2_566 . 2_565 129.7(2) ?
O3 Ca O6 2_566 . . 57.7(3) ?
O3 Ca O6 2_566 . 2_566 85.8(2) ?
O3 Ca O7 2_566 . . 75.6(2) ?
O3 Ca O9 2_566 . 2_566 81.2(2) ?
O4 Ca O5 . . . 57.8(3) ?
O4 Ca O5 . . 2_565 84.6(3) ?
O4 Ca O6 . . . 82.9(3) ?
O4 Ca O6 . . 2_566 106.1(2) ?
O4 Ca O7 . . . 86.4(3) ?
O4 Ca O9 . . 2_566 141.56(18) ?
O5 Ca O5 . . 2_565 80.34(13) ?
O5 Ca O6 . . . 100.24(15) ?
O5 Ca O6 . . 2_566 57.2(3) ?
O5 Ca O7 . . . 140.4(3) ?
O5 Ca O9 . . 2_566 102.6(3) ?
O5 Ca O6 2_565 . . 164.7(4) ?
O5 Ca O6 2_565 . 2_566 114.47(19) ?
O5 Ca O7 2_565 . . 79.80(15) ?
O5 Ca O9 2_565 . 2_566 58.3(3) ?
O6 Ca O6 . . 2_566 77.68(19) ?
O6 Ca O7 . . . 90.60(15) ?
O6 Ca O9 . . 2_566 135.4(3) ?
O6 Ca O7 2_566 . . 161.4(2) ?
O6 Ca O9 2_566 . 2_566 83.3(2) ?
O7 Ca O9 . . 2_566 95.5(2) ?
B2 B1 B3 . . 2_566 62.7(6) ?
B2 B1 O1 . . . 33.2(6) ?
B2 B1 O2 . . . 151.4(12) ?
B2 B1 O3 . . . 90.6(6) ?
B2 B1 O5 . . . 31.1(5) ?
B3 B1 O1 2_566 . . 95.0(6) ?
B3 B1 O2 2_566 . . 145.4(10) ?
B3 B1 O3 2_566 . . 30.5(4) ?
B3 B1 O5 2_566 . . 31.6(3) ?
O1 B1 O2 . . . 118.3(13) ?
O1 B1 O3 . . . 123.8(8) ?
O1 B1 O5 . . . 63.6(5) ?
O2 B1 O3 . . . 117.9(9) ?
O2 B1 O5 . . . 174.5(5) ?
O3 B1 O5 . . . 60.6(4) ?
Ca B2 Ca . . 2_565 79.4(4) ?
Ca B2 B1 . . . 102.9(5) ?
Ca B2 B3 . . 2_566 65.6(4) ?
Ca B2 O1 . . . 125.9(5) ?
Ca B2 O3 . . . 80.3(4) ?
Ca B2 O4 . . . 51.4(6) ?
Ca B2 O5 . . . 54.5(4) ?
Ca B2 O9 . . 1_554 126.1(5) ?
Ca B2 B1 2_565 . . 136.1(6) ?
Ca B2 B3 2_565 . 2_566 83.8(5) ?
Ca B2 O1 2_565 . . 147.3(3) ?
Ca B2 O3 2_565 . . 114.8(6) ?
Ca B2 O4 2_565 . . 101.8(4) ?
Ca B2 O5 2_565 . . 58.3(4) ?
Ca B2 O9 2_565 . 1_554 55.3(5) ?
B1 B2 B3 . . 2_566 59.3(5) ?
B1 B2 O1 . . . 30.2(6) ?
B1 B2 O3 . . . 28.5(5) ?
B1 B2 O4 . . . 113.7(4) ?
B1 B2 O5 . . . 86.9(7) ?
B1 B2 O9 . . 1_554 129.4(6) ?
B3 B2 O1 2_566 . . 88.7(7) ?
B3 B2 O3 2_566 . . 31.9(3) ?
B3 B2 O4 2_566 . . 113.6(9) ?
B3 B2 O5 2_566 . . 27.7(3) ?
B3 B2 O9 2_566 . 1_554 127.2(8) ?
O1 B2 O3 . . . 58.7(6) ?
O1 B2 O4 . . . 110.4(8) ?
O1 B2 O5 . . . 116.0(8) ?
O1 B2 O9 . . 1_554 107.6(10) ?
O3 B2 O4 . . . 111.4(5) ?
O3 B2 O5 . . . 59.4(5) ?
O3 B2 O9 . . 1_554 141.6(4) ?
O4 B2 O5 . . . 105.6(10) ?
O4 B2 O9 . . 1_554 107.0(7) ?
O5 B2 O9 . . 1_554 110.0(8) ?
B1 B3 B2 2_566 . 2_566 58.0(5) ?
B1 B3 O1 2_566 . 2_566 27.8(3) ?
B1 B3 O3 2_566 . 2_566 27.0(5) ?
B1 B3 O5 2_566 . 2_566 85.2(9) ?
B1 B3 O6 2_566 . . 124.7(5) ?
B1 B3 O8 2_566 . . 110.7(6) ?
B2 B3 O1 2_566 . 2_566 30.6(3) ?
B2 B3 O3 2_566 . 2_566 82.9(8) ?
B2 B3 O5 2_566 . 2_566 27.1(6) ?
B2 B3 O6 2_566 . . 120.8(5) ?
B2 B3 O8 2_566 . . 117.2(7) ?
O1 B3 O3 2_566 . 2_566 54.1(6) ?
O1 B3 O5 2_566 . 2_566 57.5(7) ?
O1 B3 O6 2_566 . . 131.9(6) ?
O1 B3 O8 2_566 . . 113.8(8) ?
O3 B3 O5 2_566 . 2_566 109.7(11) ?
O3 B3 O6 2_566 . . 104.5(5) ?
O3 B3 O8 2_566 . . 111.0(4) ?
O5 B3 O6 2_566 . . 108.4(5) ?
O5 B3 O8 2_566 . . 109.0(5) ?
O6 B3 O8 . . . 114.1(12) ?
B1 O1 B2 . . . 116.5(12) ?
B1 O1 B3 . . 2_566 57.1(7) ?
B1 O1 O2 . . . 31.2(7) ?
B1 O1 O3 . . . 27.6(7) ?
B1 O1 O4 . . . 118.5(7) ?
B1 O1 O5 . . . 86.6(8) ?
B1 O1 O6 . . 2_666 126.4(7) ?
B1 O1 O9 . . 1_554 140.4(8) ?
B2 O1 B3 . . 2_566 60.6(8) ?
B2 O1 O2 . . . 147.7(10) ?
B2 O1 O3 . . . 88.9(8) ?
B2 O1 O4 . . . 34.6(3) ?
B2 O1 O5 . . . 31.2(7) ?
B2 O1 O6 . . 2_666 108.3(7) ?
B2 O1 O9 . . 1_554 36.0(5) ?
B3 O1 O2 2_566 . . 88.0(4) ?
B3 O1 O3 2_566 . . 30.3(2) ?
B3 O1 O4 2_566 . . 78.7(4) ?
B3 O1 O5 2_566 . . 29.6(2) ?
B3 O1 O6 2_566 . 2_666 160.2(2) ?
B3 O1 O9 2_566 . 1_554 85.7(4) ?
O2 O1 O3 . . . 58.8(3) ?
O2 O1 O4 . . . 138.2(3) ?
O2 O1 O5 . . . 117.6(5) ?
O2 O1 O6 . . 2_666 99.1(4) ?
O2 O1 O9 . . 1_554 159.8(2) ?
O3 O1 O4 . . . 96.7(4) ?
O3 O1 O5 . . . 59.2(3) ?
O3 O1 O6 . . 2_666 146.4(2) ?
O3 O1 O9 . . 1_554 115.9(5) ?
O4 O1 O5 . . . 56.2(3) ?
O4 O1 O6 . . 2_666 83.8(3) ?
O4 O1 O9 . . 1_554 58.86(15) ?
O5 O1 O6 . . 2_666 138.4(2) ?
O5 O1 O9 . . 1_554 58.4(3) ?
O6 O1 O9 2_666 . 1_554 93.2(4) ?
B1 O2 O1 . . . 30.5(7) ?
B1 O2 O3 . . . 30.1(7) ?
B1 O2 O7 . . 2_666 131.0(8) ?
B1 O2 O8 . . 1_565 108.1(8) ?
B1 O2 O9 . . . 89.8(5) ?
O1 O2 O3 . . . 60.6(3) ?
O1 O2 O7 . . 2_666 101.8(4) ?
O1 O2 O8 . . 1_565 133.6(4) ?
O1 O2 O9 . . . 106.0(2) ?
O3 O2 O7 . . 2_666 157.0(3) ?
O3 O2 O8 . . 1_565 81.8(4) ?
O3 O2 O9 . . . 73.3(3) ?
O7 O2 O8 2_666 . 1_565 120.3(2) ?
O7 O2 O9 2_666 . . 100.2(3) ?
O8 O2 O9 1_565 . . 86.0(3) ?
Ca O3 B1 2_566 . . 126.7(4) ?
Ca O3 B2 2_566 . . 123.17(19) ?
Ca O3 B3 2_566 . 2_566 98.7(6) ?
Ca O3 O1 2_566 . . 132.2(3) ?
Ca O3 O2 2_566 . . 109.6(2) ?
Ca O3 O5 2_566 . . 113.1(3) ?
Ca O3 O6 2_566 . 2_566 60.9(2) ?
Ca O3 O7 2_566 . 2_566 51.44(17) ?
Ca O3 O8 2_566 . 2_566 114.1(5) ?
B1 O3 B2 . . . 60.9(5) ?
B1 O3 B3 . . 2_566 122.5(7) ?
B1 O3 O1 . . . 28.6(3) ?
B1 O3 O2 . . . 32.0(3) ?
B1 O3 O5 . . . 90.6(5) ?
B1 O3 O6 . . 2_566 146.2(4) ?
B1 O3 O7 . . 2_566 132.9(4) ?
B1 O3 O8 . . 2_566 118.9(4) ?
B2 O3 B3 . . 2_566 65.2(7) ?
B2 O3 O1 . . . 32.4(4) ?
B2 O3 O2 . . . 92.9(5) ?
B2 O3 O5 . . . 30.7(5) ?
B2 O3 O6 . . 2_566 87.0(4) ?
B2 O3 O7 . . 2_566 166.2(5) ?
B2 O3 O8 . . 2_566 83.0(3) ?
B3 O3 O1 2_566 . . 95.6(6) ?
B3 O3 O2 2_566 . . 151.0(7) ?
B3 O3 O5 2_566 . . 34.7(6) ?
B3 O3 O6 2_566 . 2_566 37.8(5) ?
B3 O3 O7 2_566 . 2_566 101.8(7) ?
B3 O3 O8 2_566 . 2_566 33.9(3) ?
O1 O3 O2 . . . 60.6(3) ?
O1 O3 O5 . . . 62.3(4) ?
O1 O3 O6 . . 2_566 118.8(3) ?
O1 O3 O7 . . 2_566 161.5(3) ?
O1 O3 O8 . . 2_566 102.9(3) ?
O2 O3 O5 . . . 122.4(5) ?
O2 O3 O6 . . 2_566 167.7(2) ?
O2 O3 O7 . . 2_566 100.9(2) ?
O2 O3 O8 . . 2_566 130.1(3) ?
O5 O3 O6 . . 2_566 60.2(3) ?
O5 O3 O7 . . 2_566 135.9(5) ?
O5 O3 O8 . . 2_566 58.5(3) ?
O6 O3 O7 2_566 . 2_566 79.4(4) ?
O6 O3 O8 2_566 . 2_566 62.1(3) ?
O7 O3 O8 2_566 . 2_566 88.4(4) ?
Ca O4 B2 . . . 99.2(9) ?
Ca O4 O1 . . . 114.5(4) ?
Ca O4 O5 . . . 63.0(4) ?
Ca O4 O9 . . 1_554 116.6(4) ?
Ca O4 O9 . . 2_666 136.34(18) ?
B2 O4 O1 . . . 35.0(5) ?
B2 O4 O5 . . . 36.4(8) ?
B2 O4 O9 . . 1_554 36.5(5) ?
B2 O4 O9 . . 2_666 116.7(8) ?
O1 O4 O5 . . . 62.7(3) ?
O1 O4 O9 . . 1_554 59.73(15) ?
O1 O4 O9 . . 2_666 109.1(5) ?
O5 O4 O9 . . 1_554 61.0(3) ?
O5 O4 O9 . . 2_666 144.4(3) ?
O9 O4 O9 1_554 . 2_666 84.6(3) ?
Ca O5 Ca . . 2_565 99.66(14) ?
Ca O5 B1 . . . 109.32(19) ?
Ca O5 B2 . . . 97.0(3) ?
Ca O5 B3 . . 2_566 98.5(5) ?
Ca O5 O1 . . . 110.3(3) ?
Ca O5 O3 . . . 100.34(19) ?
Ca O5 O4 . . . 59.2(2) ?
Ca O5 O6 . . 2_566 63.8(2) ?
Ca O5 O8 . . 2_566 125.0(5) ?
Ca O5 O9 . . 1_554 113.3(3) ?
Ca O5 B1 2_565 . . 142.8(5) ?
Ca O5 B2 2_565 . . 92.4(4) ?
Ca O5 B3 2_565 . 2_566 135.4(6) ?
Ca O5 O1 2_565 . . 117.9(4) ?
Ca O5 O3 2_565 . . 159.43(16) ?
Ca O5 O4 2_565 . . 94.6(3) ?
Ca O5 O6 2_565 . 2_566 127.8(5) ?
Ca O5 O8 2_565 . 2_566 103.1(2) ?
Ca O5 O9 2_565 . 1_554 59.2(2) ?
B1 O5 B2 . . . 62.0(5) ?
B1 O5 B3 . . 2_566 63.2(7) ?
B1 O5 O1 . . . 29.8(4) ?
B1 O5 O3 . . . 28.8(4) ?
B1 O5 O4 . . . 81.3(4) ?
B1 O5 O6 . . 2_566 86.6(4) ?
B1 O5 O8 . . 2_566 79.1(3) ?
B1 O5 O9 . . 1_554 87.6(5) ?
B2 O5 B3 . . 2_566 125.2(7) ?
B2 O5 O1 . . . 32.9(3) ?
B2 O5 O3 . . . 89.9(5) ?
B2 O5 O4 . . . 38.0(3) ?
B2 O5 O6 . . 2_566 136.4(4) ?
B2 O5 O8 . . 2_566 130.8(4) ?
B2 O5 O9 . . 1_554 35.8(4) ?
B3 O5 O1 2_566 . . 92.8(6) ?
B3 O5 O3 2_566 . . 35.6(6) ?
B3 O5 O4 2_566 . . 129.4(4) ?
B3 O5 O6 2_566 . 2_566 36.4(5) ?
B3 O5 O8 2_566 . 2_566 35.3(3) ?
B3 O5 O9 2_566 . 1_554 142.9(6) ?
O1 O5 O3 . . . 58.5(3) ?
O1 O5 O4 . . . 61.1(3) ?
O1 O5 O6 . . 2_566 114.1(3) ?
O1 O5 O8 . . 2_566 101.9(3) ?
O1 O5 O9 . . 1_554 59.2(3) ?
O3 O5 O4 . . . 99.7(3) ?
O3 O5 O6 . . 2_566 58.9(3) ?
O3 O5 O8 . . 2_566 60.9(2) ?
O3 O5 O9 . . 1_554 116.0(5) ?
O4 O5 O6 . . 2_566 112.8(3) ?
O4 O5 O8 . . 2_566 160.1(3) ?
O4 O5 O9 . . 1_554 60.9(3) ?
O6 O5 O8 2_566 . 2_566 62.5(3) ?
O6 O5 O9 2_566 . 1_554 172.1(4) ?
O8 O5 O9 2_566 . 1_554 121.5(3) ?
Ca O6 Ca . . 2_566 102.3(2) ?
Ca O6 B3 . . . 99.0(4) ?
Ca O6 O1 . . 2_666 109.3(3) ?
Ca O6 O3 . . 2_566 61.44(19) ?
Ca O6 O5 . . 2_566 114.1(4) ?
Ca O6 O8 . . . 112.8(2) ?
Ca O6 B3 2_566 . . 92.6(5) ?
Ca O6 O1 2_566 . 2_666 134.6(3) ?
Ca O6 O3 2_566 . 2_566 98.4(4) ?
Ca O6 O5 2_566 . 2_566 59.0(2) ?
Ca O6 O8 2_566 . . 115.8(3) ?
B3 O6 O1 . . 2_666 113.1(5) ?
B3 O6 O3 . . 2_566 37.6(4) ?
B3 O6 O5 . . 2_566 35.2(4) ?
B3 O6 O8 . . . 32.2(5) ?
O1 O6 O3 2_666 . 2_566 125.1(2) ?
O1 O6 O5 2_666 . 2_566 128.6(2) ?
O1 O6 O8 2_666 . . 80.9(3) ?
O3 O6 O5 2_566 . 2_566 60.8(3) ?
O3 O6 O8 2_566 . . 60.0(3) ?
O5 O6 O8 2_566 . . 58.0(3) ?
Ca O7 O2 . . 2_666 106.6(2) ?
Ca O7 O3 . . 2_566 52.92(16) ?
Ca O7 O8 . . 1_554 96.47(15) ?
Ca O7 O8 . . 2_556 111.1(4) ?
O2 O7 O3 2_666 . 2_566 117.2(2) ?
O2 O7 O8 2_666 . 1_554 96.5(4) ?
O2 O7 O8 2_666 . 2_556 136.4(2) ?
O3 O7 O8 2_566 . 1_554 138.6(4) ?
O3 O7 O8 2_566 . 2_556 72.6(3) ?
O8 O7 O8 1_554 . 2_556 100.1(3) ?
B3 O8 O2 . . 1_545 131.4(5) ?
B3 O8 O3 . . 2_566 35.2(4) ?
B3 O8 O5 . . 2_566 35.7(4) ?
B3 O8 O6 . . . 33.6(7) ?
B3 O8 O7 . . 1_556 112.4(5) ?
B3 O8 O7 . . 2_556 104.8(8) ?
O2 O8 O3 1_545 . 2_566 110.7(2) ?
O2 O8 O5 1_545 . 2_566 166.7(3) ?
O2 O8 O6 1_545 . . 107.8(4) ?
O2 O8 O7 1_545 . 1_556 115.3(2) ?
O2 O8 O7 1_545 . 2_556 92.1(2) ?
O3 O8 O5 2_566 . 2_566 60.6(2) ?
O3 O8 O6 2_566 . . 57.9(3) ?
O3 O8 O7 2_566 . 1_556 129.4(5) ?
O3 O8 O7 2_566 . 2_556 78.3(3) ?
O5 O8 O6 2_566 . . 59.4(3) ?
O5 O8 O7 2_566 . 1_556 76.9(2) ?
O5 O8 O7 2_566 . 2_556 95.5(5) ?
O6 O8 O7 . . 1_556 122.13(16) ?
O6 O8 O7 . . 2_556 135.8(4) ?
O7 O8 O7 1_556 . 2_556 79.9(3) ?
Ca O9 B2 2_566 . 1_556 94.2(8) ?
Ca O9 O1 2_566 . 1_556 124.4(5) ?
Ca O9 O2 2_566 . . 94.8(2) ?
Ca O9 O4 2_566 . 1_556 95.1(4) ?
Ca O9 O4 2_566 . 2_666 116.75(18) ?
Ca O9 O5 2_566 . 1_556 62.5(3) ?
B2 O9 O1 1_556 . 1_556 36.4(5) ?
B2 O9 O2 1_556 . . 153.4(3) ?
B2 O9 O4 1_556 . 1_556 36.5(3) ?
B2 O9 O4 1_556 . 2_666 126.8(7) ?
B2 O9 O5 1_556 . 1_556 34.2(7) ?
O1 O9 O2 1_556 . . 120.9(3) ?
O1 O9 O4 1_556 . 1_556 61.41(15) ?
O1 O9 O4 1_556 . 2_666 115.2(4) ?
O1 O9 O5 1_556 . 1_556 62.4(3) ?
O2 O9 O4 . . 1_556 164.8(5) ?
O2 O9 O4 . . 2_666 69.8(3) ?
O2 O9 O5 . . 1_556 137.0(4) ?
O4 O9 O4 1_556 . 2_666 95.4(3) ?
O4 O9 O5 1_556 . 1_556 58.2(3) ?
O4 O9 O5 2_666 . 1_556 152.14(18) ?

loop_
_geom_bond_atom_site_label_1
_geom_bond_atom_site_label_2
_geom_bond_site_symmetry_1
_geom_bond_site_symmetry_2
_geom_bond_distance
_geom_bond_publ_flag
Ca B2 . . 2.983(14) ?
Ca B2 . 2_565 2.932(10) ?
Ca O3 . 2_566 2.463(7) ?
Ca O4 . . 2.361(11) ?
Ca O5 . . 2.448(4) ?
Ca O5 . 2_565 2.498(4) ?
Ca O6 . . 2.449(4) ?
Ca O6 . 2_566 2.564(6) ?
Ca O7 . . 2.414(5) ?
Ca O9 . 2_566 2.418(10) ?
B1 B2 . . 2.453(8) ?
B1 B3 . 2_566 2.48(2) ?
B1 O1 . . 1.381(13) ?
B1 O2 . . 1.412(10) ?
B1 O3 . . 1.34(2) ?
B1 O5 . . 2.773(11) ?
B2 B3 . 2_566 2.57(2) ?
B2 O1 . . 1.502(11) ?
B2 O3 . . 2.806(13) ?
B2 O4 . . 1.487(7) ?
B2 O5 . . 1.43(2) ?
B2 O9 . 1_554 1.489(12) ?
B3 O1 . 2_566 2.95(2) ?
B3 O3 . 2_566 1.495(12) ?
B3 O5 . 2_566 1.459(13) ?
B3 O6 . . 1.501(14) ?
B3 O8 . . 1.446(9) ?
O1 O2 . . 2.398(5) ?
O1 O3 . . 2.398(14) ?
O1 O4 . . 2.453(5) ?
O1 O5 . . 2.489(14) ?
O1 O6 . 2_666 2.846(14) ?
O1 O9 . 1_554 2.413(5) ?
O2 O3 . . 2.356(13) ?
O2 O7 . 2_666 2.743(14) ?
O2 O8 . 1_565 2.897(11) ?
O2 O9 . . 2.912(8) ?
O3 O5 . . 2.416(5) ?
O3 O6 . 2_566 2.370(12) ?
O3 O7 . 2_566 2.991(11) ?
O3 O8 . 2_566 2.423(9) ?
O4 O5 . . 2.327(12) ?
O4 O9 . 1_554 2.391(5) ?
O4 O9 . 2_666 2.819(13) ?
O5 O6 . 2_566 2.401(13) ?
O5 O8 . 2_566 2.365(10) ?
O5 O9 . 1_554 2.394(15) ?
O6 O8 . . 2.474(5) ?
O7 O8 . 1_554 2.688(6) ?
O7 O8 . 2_556 2.858(12) ?

loop_
_geom_hbond_atom_site_label_D
_geom_hbond_atom_site_label_H
_geom_hbond_atom_site_label_A
_geom_hbond_site_symmetry_D
_geom_hbond_site_symmetry_H
_geom_hbond_site_symmetry_A
_geom_hbond_distance_DH
_geom_hbond_distance_HA
_geom_hbond_distance_DA
_geom_hbond_angle_DHA
_geom_hbond_publ_flag
? ? ? ? ? ? ? ? ? ? ?

loop_
_geom_torsion_atom_site_label_1
_geom_torsion_atom_site_label_2
_geom_torsion_atom_site_label_3
_geom_torsion_atom_site_label_4
_geom_torsion_site_symmetry_1
_geom_torsion_site_symmetry_2
_geom_torsion_site_symmetry_3
_geom_torsion_site_symmetry_4
_geom_torsion
_geom_torsion_publ_flag
? ? ? ? ? ? ? ? ? ?

loop_
_restr_angle_atom_site_label_1
_restr_angle_site_symmetry_1
_restr_angle_atom_site_label_2
_restr_angle_site_symmetry_2
_restr_angle_atom_site_label_3
_restr_angle_site_symmetry_3
_restr_angle_target
_restr_angle_target_weight_param
? ? ? ? ? ? ? ?

loop_
_restr_distance_atom_site_label_1
_restr_distance_site_symmetry_1
_restr_distance_atom_site_label_2
_restr_distance_site_symmetry_2
_restr_distance_target
_restr_distance_target_weight_param
? ? ? ? ? ?

loop_
_restr_equal_angle_atom_site_label_1
_restr_equal_angle_site_symmetry_1
_restr_equal_angle_atom_site_label_2
_restr_equal_angle_site_symmetry_2
_restr_equal_angle_atom_site_label_3
_restr_equal_angle_site_symmetry_3
_restr_equal_angle_class_class_id
_restr_equal_angle_class_target_weight_param
? ? ? ? ? ? ? ?

loop_
_restr_equal_distance_atom_site_label_1
_restr_equal_distance_site_symmetry_1
_restr_equal_distance_atom_site_label_2
_restr_equal_distance_site_symmetry_2
_restr_equal_distance_class_class_id
_restr_equal_distance_class_target_weight_param
? ? ? ? ? ?

loop_
_restr_equal_torsion_atom_site_label_1
_restr_equal_torsion_site_symmetry_1
_restr_equal_torsion_atom_site_label_2
_restr_equal_torsion_site_symmetry_2
_restr_equal_torsion_atom_site_label_3
_restr_equal_torsion_site_symmetry_3
_restr_equal_torsion_atom_site_label_4
_restr_equal_torsion_site_symmetry_4
_restr_equal_torsion_class_class_id
_restr_equal_torsion_class_target_weight_param
? ? ? ? ? ? ? ? ? ?

loop_
_restr_torsion_atom_site_label_1
_restr_torsion_site_symmetry_1
_restr_torsion_atom_site_label_2
_restr_torsion_site_symmetry_2
_restr_torsion_atom_site_label_3
_restr_torsion_site_symmetry_3
_restr_torsion_atom_site_label_4
_restr_torsion_site_symmetry_4
_restr_torsion_angle_target
_restr_torsion_weight_param
? ? ? ? ? ? ? ? ? ?

loop_
_jana_atom_site_adp_c_label
_jana_atom_site_adp_c_type_symbol
_jana_atom_site_adp_c_111
_jana_atom_site_adp_c_112
_jana_atom_site_adp_c_113
_jana_atom_site_adp_c_122
_jana_atom_site_adp_c_123
_jana_atom_site_adp_c_133
_jana_atom_site_adp_c_222
_jana_atom_site_adp_c_223
_jana_atom_site_adp_c_233
_jana_atom_site_adp_c_333
? ? ? ? ? ? ? ? ? ? ? ?

loop_
_jana_atom_site_adp_d_label
_jana_atom_site_adp_d_type_symbol
_jana_atom_site_adp_d_1111
_jana_atom_site_adp_d_1112
_jana_atom_site_adp_d_1113
_jana_atom_site_adp_d_1122
_jana_atom_site_adp_d_1123
_jana_atom_site_adp_d_1133
_jana_atom_site_adp_d_1222
_jana_atom_site_adp_d_1223
_jana_atom_site_adp_d_1233
_jana_atom_site_adp_d_1333
_jana_atom_site_adp_d_2222
_jana_atom_site_adp_d_2223
_jana_atom_site_adp_d_2233
_jana_atom_site_adp_d_2333
_jana_atom_site_adp_d_3333
? ? ? ? ? ? ? ? ? ? ? ? ? ? ? ? ?

loop_
_jana_atom_site_adp_e_label
_jana_atom_site_adp_e_type_symbol
_jana_atom_site_adp_e_11111
_jana_atom_site_adp_e_11112
_jana_atom_site_adp_e_11113
_jana_atom_site_adp_e_11122
_jana_atom_site_adp_e_11123
_jana_atom_site_adp_e_11133
_jana_atom_site_adp_e_11222
_jana_atom_site_adp_e_11223
_jana_atom_site_adp_e_11233
_jana_atom_site_adp_e_11333
_jana_atom_site_adp_e_12222
_jana_atom_site_adp_e_12223
_jana_atom_site_adp_e_12233
_jana_atom_site_adp_e_12333
_jana_atom_site_adp_e_13333
_jana_atom_site_adp_e_22222
_jana_atom_site_adp_e_22223
_jana_atom_site_adp_e_22233
_jana_atom_site_adp_e_22333
_jana_atom_site_adp_e_23333
_jana_atom_site_adp_e_33333
? ? ? ? ? ? ? ? ? ? ? ? ? ? ? ? ? ? ? ? ? ? ?

loop_
_jana_atom_site_adp_f_label
_jana_atom_site_adp_f_type_symbol
_jana_atom_site_adp_f_111111
_jana_atom_site_adp_f_111112
_jana_atom_site_adp_f_111113
_jana_atom_site_adp_f_111122
_jana_atom_site_adp_f_111123
_jana_atom_site_adp_f_111133
_jana_atom_site_adp_f_111222
_jana_atom_site_adp_f_111223
_jana_atom_site_adp_f_111233
_jana_atom_site_adp_f_111333
_jana_atom_site_adp_f_112222
_jana_atom_site_adp_f_112223
_jana_atom_site_adp_f_112233
_jana_atom_site_adp_f_112333
_jana_atom_site_adp_f_113333
_jana_atom_site_adp_f_122222
_jana_atom_site_adp_f_122223
_jana_atom_site_adp_f_122233
_jana_atom_site_adp_f_122333
_jana_atom_site_adp_f_123333
_jana_atom_site_adp_f_133333
_jana_atom_site_adp_f_222222
_jana_atom_site_adp_f_222223
_jana_atom_site_adp_f_222233
_jana_atom_site_adp_f_222333
_jana_atom_site_adp_f_223333
_jana_atom_site_adp_f_233333
_jana_atom_site_adp_f_333333
? ? ? ? ? ? ? ? ? ? ? ? ? ? ? ? ? ? ? ? ? ? ? ? ? ? ? ? ? ?

_cod_database_fobs_code 2022900
